data_4318313
loop_
_publ_author_name
'Stephen R. Foley'
'Glenn P. A. Yap'
'Darrin S. Richeson'

_publ_section_title
;
 Synthesis and Characterization of Iron Complexes with Monoanionic and
 Dianionic N,N',N''-Trialkylguanidinate Ligands
;
_journal_name_full 'Inorganic Chemistry'
_journal_page_first 4149
_journal_page_last 4157
_journal_paper_doi 10.1021/ic020088c
_journal_volume 41
_journal_year 2002
_chemical_formula_sum 'C38 H68 Br2 Fe2 N6'
_chemical_formula_weight 880.50
_chemical_name_systematic
;
?
;
_space_group_IT_number 14
_symmetry_cell_setting monoclinic
_symmetry_space_group_name_Hall '-P 2ybc'
_symmetry_space_group_name_H-M 'P 1 21/c 1'
_atom_sites_solution_hydrogens geom
_atom_sites_solution_primary direct
_atom_sites_solution_secondary difmap
_audit_creation_method SHELXL-97
_cell_angle_alpha 90.00
_cell_angle_beta 113.110(1)
_cell_angle_gamma 90.00
_cell_formula_units_Z 2
_cell_length_a 11.732(1)
_cell_length_b 15.402(1)
_cell_length_c 12.893(1)
_cell_measurement_reflns_used 'reflections from 60 data frames'
_cell_measurement_temperature 203(2)
_cell_measurement_theta_max 28.29
_cell_measurement_theta_min 1.47
_cell_volume 2142.8(3)
_computing_cell_refinement 'Bruker SMART'
_computing_data_collection 'Bruker SMART'
_computing_data_reduction 'Bruker SHELXTL'
_computing_molecular_graphics 'Bruker SHELXTL'
_computing_publication_material 'Bruker SHELXTL'
_computing_structure_refinement 'SHELXL-97 (Sheldrick, 1997)'
_computing_structure_solution 'SHELXS-97 (Sheldrick, 1990)'
_diffrn_ambient_temperature 203(2)
_diffrn_measured_fraction_theta_full 0.912
_diffrn_measured_fraction_theta_max 0.912
_diffrn_measurement_device_type 'CCD area detector'
_diffrn_measurement_method 'phi and omega scans'
_diffrn_radiation_monochromator graphite
_diffrn_radiation_source 'fine-focus sealed tube'
_diffrn_radiation_type MoK\a
_diffrn_radiation_wavelength 0.71073
_diffrn_reflns_av_R_equivalents 0.0520
_diffrn_reflns_av_sigmaI/netI 0.0516
_diffrn_reflns_limit_h_max 13
_diffrn_reflns_limit_h_min -15
_diffrn_reflns_limit_k_max 20
_diffrn_reflns_limit_k_min 0
_diffrn_reflns_limit_l_max 17
_diffrn_reflns_limit_l_min 0
_diffrn_reflns_number 10326
_diffrn_reflns_theta_full 28.67
_diffrn_reflns_theta_max 28.67
_diffrn_reflns_theta_min 1.89
_diffrn_standards_decay_% <1
_diffrn_standards_number '50 standard frames at start and end'
_exptl_absorpt_coefficient_mu 2.574
_exptl_absorpt_correction_T_max 0.928074
_exptl_absorpt_correction_T_min 0.506108
_exptl_absorpt_correction_type multi-scan
_exptl_absorpt_process_details 'Blessing, Acta Cryst. (1995) A51 33-38.'
_exptl_crystal_colour 'pale yellow'
_exptl_crystal_density_diffrn 1.365
_exptl_crystal_density_method 'not measured'
_exptl_crystal_description block
_exptl_crystal_F_000 920
_exptl_crystal_size_max .4
_exptl_crystal_size_mid .2
_exptl_crystal_size_min .2
_refine_diff_density_max 0.591
_refine_diff_density_min -0.464
_refine_diff_density_rms 0.075
_refine_ls_extinction_method none
_refine_ls_goodness_of_fit_ref 1.069
_refine_ls_hydrogen_treatment mixed
_refine_ls_matrix_type full
_refine_ls_number_parameters 217
_refine_ls_number_reflns 5032
_refine_ls_number_restraints 0
_refine_ls_restrained_S_all 1.069
_refine_ls_R_factor_all 0.0527
_refine_ls_R_factor_gt 0.0386
_refine_ls_shift/su_max 0.002
_refine_ls_shift/su_mean 0.000
_refine_ls_structure_factor_coef Fsqd
_refine_ls_weighting_details 'calc w=1/[\s^2^(Fo^2^)+(0.0300P)^2^+0.0000P] where P=(Fo^2^+2Fc^2^)/3'
_refine_ls_weighting_scheme calc
_refine_ls_wR_factor_gt 0.0750
_refine_ls_wR_factor_ref 0.0776
_reflns_number_gt 3797
_reflns_number_total 5032
_reflns_threshold_expression >2sigma(I)
_cod_data_source_file ic020088c_3.cif
_cod_data_source_block C38H68Br2Fe2N6
_cod_depositor_comments
;
The following automatic conversions were performed:

'_symmetry_cell_setting' value 'Monoclinic' changed to 'monoclinic'
according to the built-in table from CIF Core dictionary named
'cif_core.dic' version 2.4.1 from 2010-06-29.

Automatic conversion script
Id: cif_fix_values 1646 2011-03-28 12:23:43Z adriana 
;
_cod_original_cell_volume 2142.7(3)
_cod_database_code 4318313

loop_
_symmetry_equiv_pos_as_xyz
'x, y, z'
'-x, y+1/2, -z+1/2'
'-x, -y, -z'
'x, -y-1/2, z-1/2'

loop_
_atom_site_label
_atom_site_type_symbol
_atom_site_fract_x
_atom_site_fract_y
_atom_site_fract_z
_atom_site_U_iso_or_equiv
_atom_site_adp_type
_atom_site_occupancy
_atom_site_symmetry_multiplicity
_atom_site_calc_flag
_atom_site_refinement_flags
_atom_site_disorder_assembly
_atom_site_disorder_group
Br Br 0.47945(3) 0.104446(18) 1.24443(2) 0.04043(9) Uani 1 1 d . . .
Fe Fe 0.52605(3) 0.06285(2) 1.08687(3) 0.02399(9) Uani 1 1 d . . .
N1 N 0.39412(15) 0.05569(11) 0.90431(14) 0.0223(4) Uani 1 1 d . . .
N2 N 0.55156(16) 0.15140(11) 0.98065(15) 0.0248(4) Uani 1 1 d . . .
N3 N 0.41578(17) 0.17257(12) 0.79051(15) 0.0286(4) Uani 1 1 d . . .
H3C H 0.4291 0.2283 0.7935 0.034 Uiso 1 1 calc R . .
C1 C 0.2132(2) 0.0857(2) 0.9528(2) 0.0431(7) Uani 1 1 d . . .
H1A H 0.2521 0.1403 0.9884 0.052 Uiso 1 1 calc R . .
H1B H 0.2387 0.0402 1.0105 0.052 Uiso 1 1 calc R . .
C2 C 0.0717(3) 0.0956(2) 0.9052(3) 0.0564(8) Uani 1 1 d . . .
H2A H 0.0454 0.1095 0.9666 0.068 Uiso 1 1 calc R . .
H2B H 0.0468 0.1436 0.8510 0.068 Uiso 1 1 calc R . .
C3 C 0.0094(3) 0.0138(2) 0.8482(3) 0.0597(9) Uani 1 1 d . . .
H3A H -0.0805 0.0225 0.8156 0.072 Uiso 1 1 calc R . .
H3B H 0.0282 -0.0330 0.9040 0.072 Uiso 1 1 calc R . .
C4 C 0.0522(2) -0.0121(2) 0.7564(3) 0.0560(8) Uani 1 1 d . . .
H4A H 0.0239 0.0313 0.6959 0.067 Uiso 1 1 calc R . .
H4B H 0.0151 -0.0680 0.7245 0.067 Uiso 1 1 calc R . .
C5 C 0.1935(2) -0.01938(18) 0.8015(2) 0.0421(6) Uani 1 1 d . . .
H5A H 0.2208 -0.0678 0.8549 0.051 Uiso 1 1 calc R . .
H5B H 0.2184 -0.0320 0.7389 0.051 Uiso 1 1 calc R . .
C6 C 0.25600(19) 0.06243(15) 0.85933(19) 0.0256(5) Uani 1 1 d . . .
H6A H 0.2303 0.1099 0.8030 0.031 Uiso 1 1 calc R . .
C7 C 0.7121(2) 0.25310(15) 1.0969(2) 0.0327(5) Uani 1 1 d . . .
H7A H 0.7639 0.2056 1.1414 0.039 Uiso 1 1 calc R . .
H7B H 0.6563 0.2712 1.1330 0.039 Uiso 1 1 calc R . .
C8 C 0.7945(2) 0.32949(17) 1.0948(2) 0.0469(7) Uani 1 1 d . . .
H8A H 0.7425 0.3784 1.0546 0.056 Uiso 1 1 calc R . .
H8B H 0.8440 0.3482 1.1722 0.056 Uiso 1 1 calc R . .
C9 C 0.8804(3) 0.3036(2) 1.0366(3) 0.0545(8) Uani 1 1 d . . .
H9A H 0.9284 0.3542 1.0315 0.065 Uiso 1 1 calc R . .
H9B H 0.9387 0.2592 1.0817 0.065 Uiso 1 1 calc R . .
C10 C 0.8072(2) 0.2683(2) 0.9190(2) 0.0487(7) Uani 1 1 d . . .
H10A H 0.8649 0.2480 0.8861 0.058 Uiso 1 1 calc R . .
H10B H 0.7571 0.3151 0.8711 0.058 Uiso 1 1 calc R . .
C11 C 0.7221(2) 0.19340(17) 0.9206(2) 0.0363(6) Uani 1 1 d . . .
H11A H 0.6725 0.1749 0.8432 0.044 Uiso 1 1 calc R . .
H11B H 0.7724 0.1439 0.9612 0.044 Uiso 1 1 calc R . .
C12 C 0.6361(2) 0.22135(15) 0.97807(18) 0.0277(5) Uani 1 1 d . . .
H12A H 0.5851 0.2705 0.9347 0.033 Uiso 1 1 calc R . .
C13 C 0.2381(2) 0.18689(18) 0.6092(2) 0.0378(6) Uani 1 1 d . . .
H13A H 0.1798 0.1870 0.6466 0.045 Uiso 1 1 calc R . .
H13B H 0.2629 0.2471 0.6045 0.045 Uiso 1 1 calc R . .
C14 C 0.1745(3) 0.1501(2) 0.4910(2) 0.0548(8) Uani 1 1 d . . .
H14A H 0.1052 0.1880 0.4470 0.066 Uiso 1 1 calc R . .
H14B H 0.1406 0.0928 0.4954 0.066 Uiso 1 1 calc R . .
C15 C 0.2626(3) 0.1421(2) 0.4308(2) 0.0580(8) Uani 1 1 d . . .
H15A H 0.2885 0.2001 0.4174 0.070 Uiso 1 1 calc R . .
H15B H 0.2199 0.1139 0.3575 0.070 Uiso 1 1 calc R . .
C16 C 0.3759(3) 0.0892(2) 0.5014(2) 0.0520(8) Uani 1 1 d . . .
H16A H 0.3508 0.0295 0.5080 0.062 Uiso 1 1 calc R . .
H16B H 0.4341 0.0876 0.4639 0.062 Uiso 1 1 calc R . .
C17 C 0.4396(2) 0.12816(18) 0.6182(2) 0.0380(6) Uani 1 1 d . . .
H17A H 0.4699 0.1864 0.6118 0.046 Uiso 1 1 calc R . .
H17B H 0.5112 0.0923 0.6626 0.046 Uiso 1 1 calc R . .
C18 C 0.3519(2) 0.13382(15) 0.67871(18) 0.0284(5) Uani 1 1 d . . .
H18A H 0.3251 0.0744 0.6880 0.034 Uiso 1 1 calc R . .
C19 C 0.45574(19) 0.12873(14) 0.88952(18) 0.0233(5) Uani 1 1 d . . .

loop_
_atom_site_aniso_label
_atom_site_aniso_U_11
_atom_site_aniso_U_22
_atom_site_aniso_U_33
_atom_site_aniso_U_23
_atom_site_aniso_U_13
_atom_site_aniso_U_12
Br 0.05878(18) 0.03784(16) 0.02648(14) -0.00418(11) 0.01870(12) 0.00868(12)
Fe 0.02749(17) 0.02259(17) 0.01870(17) -0.00042(13) 0.00562(13) 0.00107(13)
N1 0.0203(9) 0.0221(9) 0.0203(9) 0.0013(7) 0.0035(7) -0.0011(7)
N2 0.0254(10) 0.0230(10) 0.0209(9) -0.0003(8) 0.0036(8) -0.0032(7)
N3 0.0326(10) 0.0225(10) 0.0216(10) 0.0031(8) 0.0009(8) -0.0068(8)
C1 0.0336(14) 0.0593(19) 0.0365(15) -0.0070(13) 0.0139(12) 0.0016(12)
C2 0.0365(16) 0.088(3) 0.0493(19) 0.0018(17) 0.0223(15) 0.0109(15)
C3 0.0299(15) 0.079(2) 0.067(2) 0.0248(18) 0.0158(15) -0.0021(14)
C4 0.0289(14) 0.0556(19) 0.064(2) -0.0064(16) -0.0023(14) -0.0117(12)
C5 0.0283(13) 0.0383(15) 0.0494(17) -0.0065(13) 0.0042(12) -0.0063(11)
C6 0.0227(11) 0.0262(12) 0.0241(11) 0.0022(9) 0.0052(9) 0.0004(9)
C7 0.0289(12) 0.0322(14) 0.0308(13) -0.0066(10) 0.0049(10) -0.0019(9)
C8 0.0404(15) 0.0361(15) 0.0510(18) -0.0096(13) 0.0038(13) -0.0134(12)
C9 0.0373(15) 0.060(2) 0.062(2) -0.0048(16) 0.0139(14) -0.0218(14)
C10 0.0377(15) 0.0596(19) 0.0501(18) 0.0027(15) 0.0186(13) -0.0141(13)
C11 0.0344(13) 0.0426(15) 0.0299(13) -0.0023(11) 0.0104(11) -0.0056(11)
C12 0.0253(11) 0.0253(12) 0.0275(12) 0.0037(9) 0.0050(9) -0.0053(9)
C13 0.0326(13) 0.0489(16) 0.0257(13) 0.0069(11) 0.0048(11) 0.0012(11)
C14 0.0403(16) 0.083(2) 0.0287(15) 0.0046(15) -0.0004(13) -0.0023(14)
C15 0.056(2) 0.089(2) 0.0235(14) -0.0031(15) 0.0097(14) -0.0116(17)
C16 0.0545(18) 0.069(2) 0.0362(16) -0.0071(14) 0.0222(15) -0.0052(15)
C17 0.0345(14) 0.0445(16) 0.0337(14) 0.0044(11) 0.0120(12) -0.0032(11)
C18 0.0316(13) 0.0290(12) 0.0199(11) 0.0020(9) 0.0050(10) -0.0057(9)
C19 0.0249(12) 0.0214(11) 0.0205(11) 0.0012(8) 0.0057(9) 0.0019(8)

loop_
_atom_type_symbol
_atom_type_description
_atom_type_scat_dispersion_real
_atom_type_scat_dispersion_imag
_atom_type_scat_source
C C 0.0033 0.0016 'International Tables Vol C Tables 4.2.6.8 and 6.1.1.4'
H H 0.0000 0.0000 'International Tables Vol C Tables 4.2.6.8 and 6.1.1.4'
N N 0.0061 0.0033 'International Tables Vol C Tables 4.2.6.8 and 6.1.1.4'
Fe Fe 0.3463 0.8444 'International Tables Vol C Tables 4.2.6.8 and 6.1.1.4'
Br Br -0.2901 2.4595 'International Tables Vol C Tables 4.2.6.8 and 6.1.1.4'

loop_
_geom_angle_atom_site_label_1
_geom_angle_atom_site_label_2
_geom_angle_atom_site_label_3
_geom_angle
_geom_angle_site_symmetry_1
_geom_angle_site_symmetry_3
_geom_angle_publ_flag
N1 Fe N2 116.91(7) 3_657 . ?
N1 Fe N1 97.28(6) 3_657 . ?
N2 Fe N1 63.44(7) . . ?
N1 Fe Br 116.55(5) 3_657 . ?
N2 Fe Br 122.37(5) . . ?
N1 Fe Br 127.45(5) . . ?
N1 Fe Fe 51.99(5) 3_657 3_657 ?
N2 Fe Fe 88.23(5) . 3_657 ?
N1 Fe Fe 45.29(5) . 3_657 ?
Br Fe Fe 143.44(2) . 3_657 ?
C19 N1 C6 115.68(17) . . ?
C19 N1 Fe 118.76(14) . 3_657 ?
C6 N1 Fe 119.28(13) . 3_657 ?
C19 N1 Fe 85.57(12) . . ?
C6 N1 Fe 126.63(13) . . ?
Fe N1 Fe 82.72(6) 3_657 . ?
C19 N2 C12 121.39(18) . . ?
C19 N2 Fe 97.08(13) . . ?
C12 N2 Fe 141.51(14) . . ?
C19 N3 C18 125.31(19) . . ?
C6 C1 C2 110.4(2) . . ?
C3 C2 C1 110.9(3) . . ?
C2 C3 C4 111.0(2) . . ?
C3 C4 C5 111.4(2) . . ?
C6 C5 C4 111.8(2) . . ?
N1 C6 C5 112.21(19) . . ?
N1 C6 C1 110.75(18) . . ?
C5 C6 C1 110.1(2) . . ?
C12 C7 C8 110.8(2) . . ?
C9 C8 C7 110.5(2) . . ?
C10 C9 C8 111.1(2) . . ?
C9 C10 C11 111.8(2) . . ?
C12 C11 C10 110.6(2) . . ?
N2 C12 C7 110.25(18) . . ?
N2 C12 C11 112.53(19) . . ?
C7 C12 C11 109.95(18) . . ?
C14 C13 C18 111.3(2) . . ?
C13 C14 C15 112.1(2) . . ?
C14 C15 C16 110.4(2) . . ?
C17 C16 C15 110.9(2) . . ?
C16 C17 C18 111.3(2) . . ?
N3 C18 C17 109.91(19) . . ?
N3 C18 C13 110.6(2) . . ?
C17 C18 C13 110.06(19) . . ?
N2 C19 N3 124.6(2) . . ?
N2 C19 N1 113.61(18) . . ?
N3 C19 N1 121.76(19) . . ?

loop_
_geom_bond_atom_site_label_1
_geom_bond_atom_site_label_2
_geom_bond_distance
_geom_bond_site_symmetry_2
_geom_bond_publ_flag
Br Fe 2.3891(4) . ?
Fe N1 2.0347(18) 3_657 ?
Fe N2 2.0363(18) . ?
Fe N1 2.2557(17) . ?
Fe Fe 2.8399(6) 3_657 ?
N1 C19 1.390(3) . ?
N1 C6 1.495(3) . ?
N1 Fe 2.0347(17) 3_657 ?
N2 C19 1.315(3) . ?
N2 C12 1.473(3) . ?
N3 C19 1.355(3) . ?
N3 C18 1.465(3) . ?
C1 C6 1.519(3) . ?
C1 C2 1.534(4) . ?
C2 C3 1.496(4) . ?
C3 C4 1.511(4) . ?
C4 C5 1.530(4) . ?
C5 C6 1.500(3) . ?
C7 C12 1.520(3) . ?
C7 C8 1.530(3) . ?
C8 C9 1.527(4) . ?
C9 C10 1.520(4) . ?
C10 C11 1.531(3) . ?
C11 C12 1.529(3) . ?
C13 C14 1.519(4) . ?
C13 C18 1.521(3) . ?
C14 C15 1.522(4) . ?
C15 C16 1.520(4) . ?
C16 C17 1.518(4) . ?
C17 C18 1.518(3) . ?
